data_4027091
loop_
_publ_author_name
'Masahiko Fujioka'
'Tsumoru Morimoto'
'Takayuki Tsumagari'
'Hiroki Tanimoto'
'Yasuhiro Nishiyama'
'Kiyomi Kakiuchi'

_publ_section_title
;
 Rh(I)-Catalyzed Asymmetric Synthesis of 3-Substituted Isoindolinones
 through CO Gas-Free Aminocarbonylation
;
_journal_name_full 'Journal of Organic Chemistry'
_journal_page_first 2911
_journal_page_last 2923
_journal_paper_doi 10.1021/jo300201g
_journal_volume 77
_journal_year 2012
_chemical_absolute_configuration ad
_chemical_formula_moiety 'C21 H16 F N O3 S'
_chemical_formula_sum 'C21 H16 F N O3 S'
_chemical_formula_weight 381.42
_space_group_IT_number 19
_symmetry_cell_setting orthorhombic
_symmetry_Int_Tables_number 19
_symmetry_space_group_name_Hall 'P 2ac 2ab'
_symmetry_space_group_name_H-M 'P 21 21 21'
_atom_sites_solution_hydrogens geom
_atom_sites_solution_primary direct
_atom_sites_solution_secondary difmap
_cell_angle_alpha 90.0000
_cell_angle_beta 90.0000
_cell_angle_gamma 90.0000
_cell_formula_units_Z 4
_cell_length_a 6.36452(14)
_cell_length_b 8.11463(18)
_cell_length_c 34.3132(8)
_cell_measurement_reflns_used 23040
_cell_measurement_temperature 123
_cell_measurement_theta_max 27.52
_cell_measurement_theta_min 3.08
_cell_volume 1772.13(7)
_computing_cell_refinement 'RAPID AUTO'
_computing_data_collection 'RAPID AUTO (Rigaku, ????)'
_computing_data_reduction 'RAPID AUTO'
_computing_molecular_graphics 'CrystalStructure 4.0'
_computing_publication_material 'CrystalStructure 4.0 (Rigaku, 2010)'
_computing_structure_refinement 'SHELXL97 (Sheldrick, 2008)'
_computing_structure_solution 'Il Milione (Burla, et al., 2007)'
_diffrn_ambient_temperature 123
_diffrn_detector_area_resol_mean 10.000
_diffrn_measured_fraction_theta_full 0.998
_diffrn_measured_fraction_theta_max 0.998
_diffrn_measurement_device_type 'Rigaku R-AXIS RAPID'
_diffrn_measurement_method \w
_diffrn_radiation_type 'Mo K\a'
_diffrn_radiation_wavelength 0.71075
_diffrn_reflns_av_R_equivalents 0.0363
_diffrn_reflns_limit_h_max 8
_diffrn_reflns_limit_h_min -8
_diffrn_reflns_limit_k_max 10
_diffrn_reflns_limit_k_min -10
_diffrn_reflns_limit_l_max 44
_diffrn_reflns_limit_l_min -44
_diffrn_reflns_number 30711
_diffrn_reflns_theta_full 27.48
_diffrn_reflns_theta_max 27.48
_diffrn_standards_number 0
_exptl_absorpt_coefficient_mu 0.215
_exptl_absorpt_correction_T_max 0.989
_exptl_absorpt_correction_T_min 0.681
_exptl_absorpt_correction_type multi-scan
_exptl_absorpt_process_details 'ABSCOR (Rigaku, 1995)'
_exptl_crystal_colour colorless
_exptl_crystal_density_diffrn 1.430
_exptl_crystal_description block
_exptl_crystal_F_000 792.00
_exptl_crystal_size_max 0.130
_exptl_crystal_size_mid 0.060
_exptl_crystal_size_min 0.050
_refine_diff_density_max 0.370
_refine_diff_density_min -0.230
_refine_ls_abs_structure_details 'Flack, H. D. (1983), Acta Cryst. A39, 876-881.  1690 Friedel Pairs'
_refine_ls_abs_structure_Flack -0.02(6)
_refine_ls_extinction_method none
_refine_ls_goodness_of_fit_ref 1.062
_refine_ls_hydrogen_treatment constr
_refine_ls_number_parameters 318
_refine_ls_number_reflns 4077
_refine_ls_number_restraints 0
_refine_ls_R_factor_gt 0.0315
_refine_ls_shift/su_max 0.001
_refine_ls_structure_factor_coef Fsqd
_refine_ls_weighting_details 'w = 1/[\s^2^(Fo^2^)+(0.0495P)^2^+0.2118P] where P=(Fo^2^+2Fc^2^)/3'
_refine_ls_weighting_scheme calc
_refine_ls_wR_factor_ref 0.0795
_reflns_number_gt 3828
_reflns_number_total 4077
_reflns_threshold_expression F^2^>2.0\s(F^2^)
_cod_data_source_file jo300201g_si_012.cif
_cod_data_source_block TMG-61
_cod_database_code 4027091

loop_
_symmetry_equiv_pos_site_id
_symmetry_equiv_pos_as_xyz
1 +X,+Y,+Z
2 1/2+X,1/2-Y,-Z
3 -X,1/2+Y,1/2-Z
4 1/2-X,-Y,1/2+Z

loop_
_atom_site_label
_atom_site_type_symbol
_atom_site_fract_x
_atom_site_fract_y
_atom_site_fract_z
_atom_site_U_iso_or_equiv
_atom_site_adp_type
_atom_site_occupancy
_atom_site_symmetry_multiplicity
_atom_site_calc_flag
_atom_site_refinement_flags
_atom_site_disorder_assembly
_atom_site_disorder_group
S1 S 0.88663(6) 0.95377(4) 0.923490(10) 0.02603(9) Uani 1.0 4 d . . .
F1 F 0.86569(16) 0.67823(12) 0.71546(2) 0.0411(3) Uani 1.0 4 d . . .
O1A O 1.0898(4) 0.9477(3) 0.93341(6) 0.0335(6) Uani 0.5007(17) 4 d P A 1
O1B O 1.0393(4) 1.0911(3) 0.92845(6) 0.0295(6) Uani 0.4993(17) 4 d P A 2
O2A O 0.7466(4) 1.0900(3) 0.93508(6) 0.0294(6) Uani 0.5007(17) 4 d P A 1
O2B O 0.6935(4) 0.9624(3) 0.93964(6) 0.0287(5) Uani 0.4993(17) 4 d P A 2
O3 O 1.17389(17) 0.81455(15) 0.85764(3) 0.0370(3) Uani 1.0 4 d . . .
N1 N 0.85632(18) 0.93770(14) 0.87508(3) 0.0237(3) Uani 1.0 4 d . . .
C1 C 0.9971(3) 0.85827(16) 0.85001(4) 0.0242(3) Uani 1.0 4 d . . .
C2 C 0.8824(3) 0.83971(16) 0.81269(4) 0.0230(3) Uani 1.0 4 d . . .
C3 C 0.9520(3) 0.76335(19) 0.77879(4) 0.0279(3) Uani 1.0 4 d . . .
C4 C 0.8092(3) 0.75708(19) 0.74894(4) 0.0302(4) Uani 1.0 4 d . . .
C5 C 0.6086(3) 0.82391(18) 0.75079(4) 0.0311(3) Uani 1.0 4 d . . .
C6 C 0.5439(3) 0.90034(18) 0.78523(4) 0.0280(3) Uani 1.0 4 d . . .
C7 C 0.6830(3) 0.90538(16) 0.81629(4) 0.0226(3) Uani 1.0 4 d . . .
C8 C 0.6500(2) 0.97624(16) 0.85678(4) 0.0218(3) Uani 1.0 4 d . . .
C9 C 0.6019(3) 1.15997(16) 0.85592(4) 0.0230(3) Uani 1.0 4 d . . .
C10 C 0.7554(3) 1.27208(19) 0.84416(4) 0.0302(4) Uani 1.0 4 d . . .
C11 C 0.7066(3) 1.4388(2) 0.84184(5) 0.0356(4) Uani 1.0 4 d . . .
C12 C 0.5078(3) 1.49433(18) 0.85089(5) 0.0350(4) Uani 1.0 4 d . . .
C13 C 0.3560(3) 1.38357(19) 0.86282(5) 0.0333(4) Uani 1.0 4 d . . .
C14 C 0.4032(3) 1.21570(17) 0.86549(4) 0.0273(3) Uani 1.0 4 d . . .
C15A C 0.7473(5) 0.7705(4) 0.93878(8) 0.0231(6) Uani 0.5007(17) 4 d P A 1
C15B C 1.0277(5) 0.7731(4) 0.93685(8) 0.0218(6) Uani 0.4993(17) 4 d P A 2
C16A C 0.5419(5) 0.7777(4) 0.95184(8) 0.0278(7) Uani 0.5007(17) 4 d P A 1
C16B C 0.9183(7) 0.6237(5) 0.93446(10) 0.0236(8) Uiso 0.4993(17) 4 d P A 2
C17A C 0.4437(7) 0.6338(5) 0.96285(10) 0.0300(8) Uani 0.5007(17) 4 d P A 1
C17B C 1.0213(6) 0.4801(4) 0.94526(9) 0.0314(7) Uani 0.4993(17) 4 d P A 2
C18A C 0.5457(5) 0.4809(4) 0.96038(8) 0.0286(7) Uani 0.5007(17) 4 d P A 1
C18B C 1.2269(6) 0.4833(5) 0.95862(9) 0.0317(8) Uani 0.4993(17) 4 d P A 2
C19A C 0.7520(6) 0.4777(4) 0.94691(9) 0.0289(7) Uani 0.5007(17) 4 d P A 1
C19B C 1.3303(8) 0.6335(5) 0.96177(9) 0.0300(8) Uani 0.4993(17) 4 d P A 2
C20A C 0.8530(8) 0.6213(5) 0.93604(11) 0.0276(9) Uiso 0.5007(17) 4 d P A 1
C20B C 1.2325(5) 0.7803(4) 0.95032(8) 0.0263(7) Uani 0.4993(17) 4 d P A 2
C21A C 0.4342(8) 0.3252(8) 0.97177(16) 0.0355(11) Uani 0.5007(17) 4 d P A 1
C21B C 1.3399(8) 0.3236(8) 0.96960(19) 0.0411(12) Uani 0.4993(17) 4 d P A 2
H1 H 1.0894 0.7185 0.7765 0.0335 Uiso 1.0 4 calc R . .
H2 H 0.5168 0.8177 0.7290 0.0373 Uiso 1.0 4 calc R . .
H3 H 0.4079 0.9477 0.7873 0.0335 Uiso 1.0 4 calc R . .
H4 H 0.5349 0.9155 0.8705 0.0262 Uiso 1.0 4 calc R . .
H5 H 0.8927 1.2347 0.8378 0.0362 Uiso 1.0 4 calc R . .
H6 H 0.8113 1.5153 0.8339 0.0427 Uiso 1.0 4 calc R . .
H7 H 0.4753 1.6083 0.8489 0.0420 Uiso 1.0 4 calc R . .
H8 H 0.2192 1.4216 0.8692 0.0400 Uiso 1.0 4 calc R . .
H9 H 0.2987 1.1399 0.8739 0.0328 Uiso 1.0 4 calc R . .
H10A H 0.4698 0.8801 0.9532 0.0333 Uiso 0.5007(17) 4 calc PR A 1
H11A H 0.3035 0.6382 0.9723 0.0360 Uiso 0.5007(17) 4 calc PR A 1
H11B H 0.9496 0.3777 0.9435 0.0377 Uiso 0.4993(17) 4 calc PR A 2
H12A H 0.8243 0.3755 0.9452 0.0347 Uiso 0.5007(17) 4 calc PR A 1
H12B H 1.4693 0.6367 0.9718 0.0360 Uiso 0.4993(17) 4 calc PR A 2
H10B H 0.7769 0.6208 0.9256 0.0283 Uiso 0.4993(17) 4 calc PR A 2
H13A H 0.9936 0.6180 0.9268 0.0332 Uiso 0.5007(17) 4 calc PR A 1
H13B H 1.3050 0.8824 0.9518 0.0316 Uiso 0.4993(17) 4 calc PR A 2
H14A H 0.4884 0.2332 0.9562 0.0426 Uiso 0.5007(17) 4 calc PR A 1
H15A H 0.2832 0.3377 0.9670 0.0426 Uiso 0.5007(17) 4 calc PR A 1
H16A H 0.4582 0.3031 0.9995 0.0426 Uiso 0.5007(17) 4 calc PR A 1
H14B H 1.2644 0.2296 0.9585 0.0493 Uiso 0.4993(17) 4 calc PR A 2
H15B H 1.3441 0.3130 0.9980 0.0493 Uiso 0.4993(17) 4 calc PR A 2
H16B H 1.4836 0.3261 0.9594 0.0493 Uiso 0.4993(17) 4 calc PR A 2

loop_
_atom_site_aniso_label
_atom_site_aniso_U_11
_atom_site_aniso_U_22
_atom_site_aniso_U_33
_atom_site_aniso_U_12
_atom_site_aniso_U_13
_atom_site_aniso_U_23
S1 0.03326(18) 0.02184(16) 0.02300(15) 0.00126(15) -0.00252(15) -0.00194(12)
F1 0.0473(6) 0.0490(6) 0.0271(5) -0.0048(6) 0.0083(5) -0.0127(4)
O1A 0.0292(11) 0.0362(13) 0.0352(11) -0.0034(11) -0.0081(9) -0.0026(9)
O1B 0.0349(12) 0.0226(10) 0.0309(11) -0.0056(9) -0.0001(9) -0.0037(8)
O2A 0.0388(13) 0.0228(11) 0.0265(11) 0.0037(9) -0.0028(9) -0.0033(8)
O2B 0.0280(10) 0.0319(13) 0.0262(10) 0.0024(10) 0.0026(9) -0.0027(9)
O3 0.0290(6) 0.0446(7) 0.0374(6) 0.0113(5) -0.0046(5) -0.0094(6)
N1 0.0216(6) 0.0264(6) 0.0230(5) 0.0024(5) -0.0004(5) -0.0011(5)
C1 0.0272(7) 0.0187(6) 0.0268(7) -0.0004(6) 0.0023(6) -0.0010(5)
C2 0.0249(7) 0.0177(6) 0.0265(6) -0.0023(6) 0.0018(6) 0.0014(5)
C3 0.0287(8) 0.0245(7) 0.0306(7) -0.0019(6) 0.0068(6) -0.0026(6)
C4 0.0382(8) 0.0286(7) 0.0239(7) -0.0052(7) 0.0075(6) -0.0042(6)
C5 0.0360(8) 0.0318(8) 0.0254(7) -0.0041(8) -0.0035(7) 0.0003(6)
C6 0.0298(8) 0.0243(7) 0.0298(7) -0.0005(6) -0.0018(6) 0.0010(6)
C7 0.0261(7) 0.0170(6) 0.0247(7) -0.0018(5) 0.0026(6) 0.0005(5)
C8 0.0210(7) 0.0214(6) 0.0231(6) 0.0003(5) -0.0012(6) 0.0003(5)
C9 0.0273(7) 0.0203(6) 0.0214(6) 0.0005(6) -0.0003(6) -0.0009(5)
C10 0.0308(8) 0.0272(8) 0.0325(8) -0.0014(6) 0.0076(7) -0.0000(7)
C11 0.0475(10) 0.0225(7) 0.0368(9) -0.0069(7) 0.0062(8) 0.0021(7)
C12 0.0531(10) 0.0199(7) 0.0321(8) 0.0040(7) -0.0009(8) -0.0010(6)
C13 0.0337(9) 0.0310(8) 0.0353(8) 0.0098(7) 0.0033(7) -0.0054(7)
C14 0.0263(7) 0.0258(7) 0.0298(7) 0.0003(6) 0.0012(7) -0.0011(6)
C15A 0.0231(14) 0.0251(15) 0.0210(13) -0.0009(11) -0.0036(11) 0.0017(11)
C15B 0.0216(14) 0.0244(14) 0.0195(12) 0.0014(11) 0.0008(11) 0.0010(11)
C16A 0.0260(15) 0.0288(15) 0.0285(14) 0.0086(12) -0.0046(12) -0.0016(12)
C17A 0.0227(19) 0.0372(19) 0.0300(18) -0.0008(17) -0.0028(16) -0.0006(14)
C17B 0.0384(17) 0.0278(16) 0.0280(15) 0.0016(14) 0.0047(14) 0.0023(12)
C18A 0.0374(17) 0.0287(15) 0.0196(13) -0.0039(13) -0.0064(12) 0.0002(11)
C18B 0.0387(18) 0.0347(18) 0.0216(14) 0.0093(14) 0.0028(13) 0.0025(13)
C19A 0.0381(17) 0.0242(15) 0.0245(14) 0.0058(13) -0.0016(13) 0.0012(12)
C19B 0.029(2) 0.040(2) 0.0210(16) 0.0059(18) 0.0004(16) 0.0009(13)
C20B 0.0266(15) 0.0317(16) 0.0207(14) -0.0005(13) 0.0012(11) -0.0014(12)
C21A 0.039(3) 0.036(3) 0.031(2) -0.010(3) 0.003(3) -0.0003(16)
C21B 0.045(3) 0.039(3) 0.039(3) 0.015(3) 0.003(3) 0.0075(19)

loop_
_atom_type_symbol
_atom_type_description
_atom_type_scat_dispersion_real
_atom_type_scat_dispersion_imag
_atom_type_scat_source
C C 0.0033 0.0016
;
International Tables for Crystallography
(1992, Vol. C, Tables 4.2.6.8 and 6.1.1.4)
;
H H 0.0000 0.0000
;
International Tables for Crystallography
(1992, Vol. C, Table 6.1.1.4)
;
F F 0.0171 0.0103
;
International Tables for Crystallography
(1992, Vol. C, Tables 4.2.6.8 and 6.1.1.4)
;
N N 0.0061 0.0033
;
International Tables for Crystallography
(1992, Vol. C, Tables 4.2.6.8 and 6.1.1.4)
;
O O 0.0106 0.0060
;
International Tables for Crystallography
(1992, Vol. C, Tables 4.2.6.8 and 6.1.1.4)
;
S S 0.1246 0.1234
;
International Tables for Crystallography
(1992, Vol. C, Tables 4.2.6.8 and 6.1.1.4)
;

loop_
_geom_angle_atom_site_label_1
_geom_angle_atom_site_label_2
_geom_angle_atom_site_label_3
_geom_angle
_geom_angle_publ_flag
O1A S1 O2A 122.89(14) yes
O1A S1 N1 111.11(10) yes
O1A S1 C15A 111.71(14) yes
O1B S1 O2B 120.56(13) yes
O1B S1 N1 104.27(9) yes
O1B S1 C15B 104.95(13) yes
O2A S1 N1 104.82(10) yes
O2A S1 C15A 103.98(13) yes
O2B S1 N1 107.81(10) yes
O2B S1 C15B 113.36(14) yes
N1 S1 C15A 99.61(10) yes
N1 S1 C15B 104.43(10) yes
S1 N1 C1 124.81(10) yes
S1 N1 C8 120.19(9) yes
C1 N1 C8 113.72(11) yes
O3 C1 N1 126.74(13) yes
O3 C1 C2 128.03(13) yes
N1 C1 C2 105.22(12) yes
C1 C2 C3 127.69(14) yes
C1 C2 C7 109.64(12) yes
C3 C2 C7 122.63(14) yes
C2 C3 C4 115.50(14) yes
F1 C4 C3 118.18(14) yes
F1 C4 C5 117.66(13) yes
C3 C4 C5 124.14(14) yes
C4 C5 C6 118.87(14) yes
C5 C6 C7 118.41(14) yes
C2 C7 C6 120.42(13) yes
C2 C7 C8 110.78(12) yes
C6 C7 C8 128.80(13) yes
N1 C8 C7 100.63(11) yes
N1 C8 C9 113.04(11) yes
C7 C8 C9 112.40(11) yes
C8 C9 C10 120.23(13) yes
C8 C9 C14 119.98(13) yes
C10 C9 C14 119.76(13) yes
C9 C10 C11 119.64(15) yes
C10 C11 C12 120.68(16) yes
C11 C12 C13 119.74(15) yes
C12 C13 C14 120.22(16) yes
C9 C14 C13 119.96(14) yes
S1 C15A C16A 121.5(3) yes
S1 C15A C20A 117.3(3) yes
C16A C15A C20A 121.1(4) yes
S1 C15B C16B 116.6(3) yes
S1 C15B C20B 121.8(3) yes
C16B C15B C20B 121.6(3) yes
C15A C16A C17A 118.8(4) yes
C15B C16B C17B 118.5(4) yes
C16A C17A C18A 121.5(4) yes
C16B C17B C18B 121.2(4) yes
C17A C18A C19A 118.3(4) yes
C17A C18A C21A 120.7(4) yes
C19A C18A C21A 121.1(4) yes
C17B C18B C19B 119.3(4) yes
C17B C18B C21B 120.6(4) yes
C19B C18B C21B 120.1(4) yes
C18A C19A C20A 120.8(4) yes
C18B C19B C20B 120.9(4) yes
C15A C20A C19A 119.5(4) yes
C15B C20B C19B 118.5(4) yes
C2 C3 H1 122.243 no
C4 C3 H1 122.259 no
C4 C5 H2 120.565 no
C6 C5 H2 120.565 no
C5 C6 H3 120.778 no
C7 C6 H3 120.809 no
N1 C8 H4 110.149 no
C7 C8 H4 110.152 no
C9 C8 H4 110.143 no
C9 C10 H5 120.180 no
C11 C10 H5 120.181 no
C10 C11 H6 119.659 no
C12 C11 H6 119.660 no
C11 C12 H7 120.134 no
C13 C12 H7 120.129 no
C12 C13 H8 119.898 no
C14 C13 H8 119.882 no
C9 C14 H9 120.018 no
C13 C14 H9 120.024 no
C15A C16A H10A 120.579 no
C17A C16A H10A 120.596 no
C15B C16B H10B 120.756 no
C17B C16B H10B 120.752 no
C16A C17A H11A 119.226 no
C18A C17A H11A 119.232 no
C16B C17B H11B 119.399 no
C18B C17B H11B 119.394 no
C18A C19A H12A 119.593 no
C20A C19A H12A 119.600 no
C18B C19B H12B 119.545 no
C20B C19B H12B 119.539 no
C15A C20A H13A 120.276 no
C19A C20A H13A 120.273 no
C15B C20B H13B 120.758 no
C19B C20B H13B 120.762 no
C18A C21A H14A 109.469 no
C18A C21A H15A 109.473 no
C18A C21A H16A 109.467 no
H14A C21A H15A 109.480 no
H14A C21A H16A 109.471 no
H15A C21A H16A 109.468 no
C18B C21B H14B 109.472 no
C18B C21B H15B 109.470 no
C18B C21B H16B 109.475 no
H14B C21B H15B 109.467 no
H14B C21B H16B 109.483 no
H15B C21B H16B 109.461 no

loop_
_geom_bond_atom_site_label_1
_geom_bond_atom_site_label_2
_geom_bond_distance
_geom_bond_publ_flag
S1 O1A 1.338(3) yes
S1 O1B 1.488(3) yes
S1 O2A 1.475(3) yes
S1 O2B 1.350(3) yes
S1 N1 1.6773(11) yes
S1 C15A 1.809(3) yes
S1 C15B 1.779(3) yes
F1 C4 1.3632(17) yes
O3 C1 1.2083(19) yes
N1 C1 1.3995(18) yes
N1 C8 1.4888(18) yes
C1 C2 1.482(2) yes
C2 C3 1.390(2) yes
C2 C7 1.382(2) yes
C3 C4 1.370(2) yes
C4 C5 1.389(3) yes
C5 C6 1.397(2) yes
C6 C7 1.386(2) yes
C7 C8 1.518(2) yes
C8 C9 1.5223(19) yes
C9 C10 1.395(2) yes
C9 C14 1.383(3) yes
C10 C11 1.391(3) yes
C11 C12 1.378(3) yes
C12 C13 1.382(3) yes
C13 C14 1.398(2) yes
C15A C16A 1.383(4) yes
C15A C20A 1.388(5) yes
C15B C16B 1.400(5) yes
C15B C20B 1.384(4) yes
C16A C17A 1.377(5) yes
C16B C17B 1.387(5) yes
C17A C18A 1.402(5) yes
C17B C18B 1.387(5) yes
C18A C19A 1.393(5) yes
C18A C21A 1.501(7) yes
C18B C19B 1.389(6) yes
C18B C21B 1.529(7) yes
C19A C20A 1.382(6) yes
C19B C20B 1.400(6) yes
C3 H1 0.950 no
C5 H2 0.950 no
C6 H3 0.950 no
C8 H4 1.000 no
C10 H5 0.950 no
C11 H6 0.950 no
C12 H7 0.950 no
C13 H8 0.950 no
C14 H9 0.950 no
C16A H10A 0.950 no
C16B H10B 0.950 no
C17A H11A 0.950 no
C17B H11B 0.950 no
C19A H12A 0.950 no
C19B H12B 0.950 no
C20A H13A 0.950 no
C20B H13B 0.950 no
C21A H14A 0.980 no
C21A H15A 0.980 no
C21A H16A 0.980 no
C21B H14B 0.980 no
C21B H15B 0.980 no
C21B H16B 0.980 no

loop_
_geom_contact_atom_site_label_1
_geom_contact_atom_site_label_2
_geom_contact_distance
_geom_contact_publ_flag
_geom_contact_site_symmetry_2
S1 O3 3.1184(12) no .
S1 C9 3.3852(15) no .
F1 C2 3.5860(16) no .
O1A O3 2.866(3) no .
O1A C1 3.011(3) no .
O1A C20A 3.049(5) no .
O1B O3 3.416(3) no .
O1B C1 3.299(3) no .
O1B C20B 2.904(4) no .
O2A C8 2.907(3) no .
O2A C9 2.924(3) no .
O2A C10 3.452(3) no .
O2A C14 3.394(3) no .
O2A C16A 2.907(4) no .
O2B C8 2.859(3) no .
O2B C9 3.341(3) no .
O2B C16B 3.104(5) no .
O3 C3 3.0800(18) no .
O3 C7 3.5097(18) no .
O3 C8 3.5833(18) no .
O3 C15B 2.892(3) no .
O3 C16B 3.463(4) no .
O3 C20B 3.214(3) no .
N1 C10 2.9833(19) no .
N1 C16A 3.554(3) no .
N1 C16B 3.286(4) no .
N1 C20A 3.312(4) no .
C1 C9 3.516(2) no .
C1 C15A 3.509(3) no .
C1 C15B 3.065(3) no .
C1 C16B 3.503(4) no .
C2 C5 2.751(2) no .
C2 C9 3.485(2) no .
C3 C6 2.834(3) no .
C4 C7 2.727(2) no .
C6 C9 3.234(2) no .
C7 C10 3.159(2) no .
C7 C14 3.516(2) no .
C8 C15A 3.330(4) no .
C9 C12 2.784(2) no .
C10 C13 2.773(3) no .
C11 C14 2.769(3) no .
C15A C18A 2.778(5) no .
C15B C18B 2.775(5) no .
C16A C19A 2.783(5) no .
C16B C19B 2.786(7) no .
C17A C20A 2.765(7) no .
C17B C20B 2.788(5) no .
F1 C1 3.5426(16) no 3_746
F1 C2 3.3240(17) no 3_746
F1 C3 3.5663(19) no 3_746
F1 C6 3.4471(18) no 3_646
F1 C10 3.2526(18) no 3_746
F1 C13 3.4616(19) no 3_646
F1 C14 3.2765(17) no 3_646
O1A C16A 3.253(4) no 1_655
O1A C17A 3.547(5) no 1_655
O1B C14 3.325(3) no 1_655
O1B C17B 3.211(4) no 1_565
O1B C18B 3.554(4) no 1_565
O1B C21B 3.036(7) no 1_565
O2A C18A 3.529(4) no 1_565
O2A C19A 3.172(4) no 1_565
O2A C21A 3.030(6) no 1_565
O2A C21A 3.481(6) no 2_567
O2B C18B 3.525(4) no 2_467
O2B C19B 3.579(4) no 2_467
O2B C20B 3.306(4) no 1_455
O3 C6 3.4935(18) no 1_655
O3 C8 3.3022(18) no 1_655
O3 C12 3.365(2) no 1_645
O3 C14 3.5774(19) no 1_655
C1 F1 3.5426(16) no 3_756
C2 F1 3.3240(17) no 3_756
C2 C11 3.583(3) no 1_545
C3 F1 3.5663(19) no 3_756
C6 F1 3.4471(18) no 3_656
C6 O3 3.4935(18) no 1_455
C8 O3 3.3022(18) no 1_455
C10 F1 3.2526(18) no 3_756
C11 C2 3.583(3) no 1_565
C12 O3 3.365(2) no 1_465
C13 F1 3.4616(19) no 3_656
C13 C18B 3.484(4) no 1_465
C14 F1 3.2765(17) no 3_656
C14 O1B 3.325(3) no 1_455
C14 O3 3.5774(19) no 1_455
C16A O1A 3.253(4) no 1_455
C17A O1A 3.547(5) no 1_455
C17B O1B 3.211(4) no 1_545
C18A O2A 3.529(4) no 1_545
C18B O1B 3.554(4) no 1_545
C18B O2B 3.525(4) no 2_567
C18B C13 3.484(4) no 1_645
C19A O2A 3.172(4) no 1_545
C19B O2B 3.579(4) no 2_567
C20B O2B 3.306(4) no 1_655
C21A O2A 3.030(6) no 1_545
C21A O2A 3.481(6) no 2_467
C21B O1B 3.036(7) no 1_545
S1 H4 2.9013 no .
S1 H10A 2.9041 no .
S1 H10B 2.7918 no .
S1 H13A 2.8108 no .
S1 H13B 2.8924 no .
F1 H1 2.5529 no .
F1 H2 2.5352 no .
O1A H13A 2.7543 no .
O1B H5 3.4510 no .
O1B H13B 2.5231 no .
O2A H4 2.9556 no .
O2A H9 3.5638 no .
O2A H10A 2.5282 no .
O2B H4 2.6072 no .
O2B H10B 2.8632 no .
O3 H1 2.9414 no .
O3 H13A 3.0802 no .
O3 H13B 3.3808 no .
N1 H5 2.7388 no .
N1 H10B 3.1430 no .
N1 H13A 3.2619 no .
C1 H1 2.8277 no .
C1 H4 3.0599 no .
C1 H5 3.1544 no .
C1 H10B 3.5232 no .
C1 H13A 3.2772 no .
C2 H3 3.2630 no .
C2 H4 3.0334 no .
C2 H5 3.3197 no .
C3 H2 3.2842 no .
C4 H3 3.2634 no .
C5 H1 3.2973 no .
C6 H4 2.9280 no .
C7 H1 3.2945 no .
C7 H2 3.2551 no .
C7 H5 3.0769 no .
C8 H3 2.8477 no .
C8 H5 2.6852 no .
C8 H9 2.6659 no .
C8 H10A 3.5869 no .
C9 H3 3.1674 no .
C9 H6 3.2647 no .
C9 H8 3.2635 no .
C10 H4 3.3403 no .
C10 H7 3.2632 no .
C10 H9 3.2618 no .
C11 H8 3.2447 no .
C12 H5 3.2617 no .
C12 H9 3.2655 no .
C13 H6 3.2437 no .
C14 H3 3.4533 no .
C14 H4 2.5819 no .
C14 H5 3.2611 no .
C14 H7 3.2685 no .
C15A H4 2.9504 no .
C15A H11A 3.2334 no .
C15A H12A 3.2501 no .
C15B H11B 3.2551 no .
C15B H12B 3.2508 no .
C16A H4 3.0080 no .
C16A H13A 3.2688 no .
C16B H13B 3.2886 no .
C17A H12A 3.2601 no .
C17A H14A 3.2705 no .
C17A H15A 2.6143 no .
C17A H16A 2.9644 no .
C17B H12B 3.2523 no .
C17B H14B 2.5947 no .
C17B H15B 3.0565 no .
C17B H16B 3.2333 no .
C18A H10A 3.2839 no .
C18A H13A 3.2701 no .
C18B H10B 3.2756 no .
C18B H13B 3.2851 no .
C19A H11A 3.2563 no .
C19A H14A 2.6176 no .
C19A H15A 3.2663 no .
C19A H16A 2.9594 no .
C19B H11B 3.2519 no .
C19B H14B 3.3065 no .
C19B H15B 2.8848 no .
C19B H16B 2.6797 no .
C20A H10A 3.2714 no .
C20B H10B 3.2863 no .
C21A H11A 2.6718 no .
C21A H12A 2.6763 no .
C21B H11B 2.6772 no .
C21B H12B 2.6714 no .
H2 H3 2.3657 no .
H3 H4 2.9772 no .
H3 H9 3.4260 no .
H4 H9 2.3643 no .
H4 H10A 2.8825 no .
H4 H10B 3.4169 no .
H5 H6 2.3383 no .
H6 H7 2.3254 no .
H7 H8 2.3320 no .
H8 H9 2.3465 no .
H10A H11A 2.3249 no .
H11A H14A 3.5334 no .
H11A H15A 2.4481 no .
H11A H16A 3.0377 no .
H11B H10B 2.3396 no .
H11B H14B 2.3924 no .
H11B H15B 3.1760 no .
H11B H16B 3.4676 no .
H12A H13A 2.3305 no .
H12A H14A 2.4589 no .
H12A H15A 3.5376 no .
H12A H16A 3.0409 no .
H12B H13B 2.3546 no .
H12B H14B 3.5812 no .
H12B H15B 2.8887 no .
H12B H16B 2.5578 no .
S1 H9 3.4727 no 1_655
S1 H11B 3.5305 no 1_565
S1 H12A 3.5246 no 1_565
S1 H14A 3.5818 no 1_565
S1 H16A 3.3292 no 2_567
S1 H14B 3.4968 no 1_565
S1 H15B 3.3024 no 2_467
F1 H3 2.5573 no 3_646
F1 H5 2.4316 no 3_746
F1 H8 3.5552 no 3_646
F1 H9 3.2537 no 3_646
O1A H4 3.5717 no 1_655
O1A H9 2.8939 no 1_655
O1A H10A 2.5710 no 1_655
O1A H11A 3.1535 no 1_655
O1A H14A 3.5239 no 1_665
O1A H15A 3.5862 no 1_665
O1A H16A 3.1766 no 2_567
O1B H8 3.5543 no 1_655
O1B H9 2.5280 no 1_655
O1B H11B 2.4499 no 1_565
O1B H14B 2.0916 no 1_565
O1B H15B 3.5648 no 1_565
O1B H15B 2.9175 no 2_467
O1B H16B 3.5719 no 1_565
O2A H12A 2.3940 no 1_565
O2A H14A 2.1396 no 1_565
O2A H15A 3.4180 no 2_567
O2A H16A 3.3531 no 1_565
O2A H16A 2.7580 no 2_567
O2B H12B 3.2006 no 1_455
O2B H12B 3.5997 no 2_467
O2B H13B 2.5904 no 1_455
O2B H14B 3.5462 no 1_465
O2B H15B 2.9686 no 2_467
O2B H16B 3.3093 no 1_465
O3 H3 3.0349 no 1_655
O3 H4 2.4788 no 1_655
O3 H6 3.4475 no 1_545
O3 H7 2.5635 no 1_645
O3 H8 3.2261 no 1_645
O3 H9 2.8130 no 1_655
N1 H9 3.2592 no 1_655
C1 H3 3.4628 no 1_655
C1 H4 3.5246 no 1_655
C1 H6 3.0741 no 1_545
C1 H9 3.0949 no 1_655
C2 H3 3.5655 no 1_655
C2 H6 2.7690 no 1_545
C2 H7 3.4330 no 1_545
C3 H3 3.2777 no 1_655
C3 H6 2.9042 no 1_545
C4 H3 3.1237 no 3_646
C4 H5 3.5338 no 3_746
C4 H6 3.5150 no 1_545
C5 H1 3.5252 no 1_455
C5 H3 3.3223 no 3_646
C6 H1 3.2614 no 1_455
C6 H2 3.4438 no 3_656
C6 H7 3.2534 no 1_545
C7 H6 3.3249 no 1_545
C7 H7 2.9686 no 1_545
C8 H7 3.1974 no 1_545
C9 H2 3.2711 no 3_656
C9 H14A 3.5671 no 1_565
C10 H2 3.0728 no 3_656
C10 H8 3.3051 no 1_655
C10 H12A 3.5929 no 1_565
C11 H2 2.9826 no 3_656
C11 H8 3.3978 no 1_655
C11 H10B 3.2632 no 1_565
C12 H2 3.0972 no 3_656
C12 H4 3.4874 no 1_565
C12 H10B 3.2502 no 1_565
C13 H2 3.2965 no 3_656
C13 H5 3.3006 no 1_455
C13 H14A 3.5318 no 1_565
C13 H14B 3.5594 no 1_465
C13 H16B 3.4424 no 1_465
C14 H2 3.3848 no 3_656
C14 H5 3.3888 no 1_455
C14 H14A 3.1640 no 1_565
C14 H14B 3.3117 no 1_465
C14 H16B 3.3822 no 1_465
C15A H11A 3.1589 no 2_567
C15B H12B 3.2395 no 2_467
C16A H11A 3.1636 no 2_567
C16B H8 3.3711 no 1_645
C16B H12B 3.1338 no 1_455
C17A H13A 3.1232 no 1_455
C17B H8 2.9353 no 1_645
C17B H15B 3.2728 no 2_457
C18B H8 3.1079 no 1_645
C19A H16A 3.2090 no 2_557
C19B H10B 3.1026 no 1_655
C20A H11A 3.1293 no 1_655
C20B H4 3.5237 no 1_655
C20B H12B 3.2244 no 2_467
C21A H12A 3.3565 no 2_457
C21A H15A 3.3308 no 2_557
C21A H16A 3.3519 no 2_457
C21B H11B 3.4716 no 2_557
C21B H15B 3.5239 no 2_457
C21B H15B 3.5722 no 2_557
C21B H16B 3.5441 no 2_457
H1 C5 3.5252 no 1_655
H1 C6 3.2614 no 1_655
H1 H2 3.2716 no 1_655
H1 H3 2.7763 no 1_655
H1 H6 3.1206 no 1_545
H2 C6 3.4438 no 3_646
H2 C9 3.2711 no 3_646
H2 C10 3.0728 no 3_646
H2 C11 2.9826 no 3_646
H2 C12 3.0972 no 3_646
H2 C13 3.2965 no 3_646
H2 C14 3.3848 no 3_646
H2 H1 3.2716 no 1_455
H2 H3 3.0914 no 3_646
H2 H5 3.5351 no 3_646
H2 H6 3.4049 no 3_646
H2 H7 3.5654 no 3_646
H3 F1 2.5573 no 3_656
H3 O3 3.0349 no 1_455
H3 C1 3.4628 no 1_455
H3 C2 3.5655 no 1_455
H3 C3 3.2777 no 1_455
H3 C4 3.1237 no 3_656
H3 C5 3.3223 no 3_656
H3 H1 2.7763 no 1_455
H3 H2 3.0914 no 3_656
H3 H7 3.4989 no 1_545
H4 O1A 3.5717 no 1_455
H4 O3 2.4788 no 1_455
H4 C1 3.5246 no 1_455
H4 C12 3.4874 no 1_545
H4 C20B 3.5237 no 1_455
H4 H7 2.6277 no 1_545
H4 H13B 3.1613 no 1_455
H5 F1 2.4316 no 3_756
H5 C4 3.5338 no 3_756
H5 C13 3.3006 no 1_655
H5 C14 3.3888 no 1_655
H5 H2 3.5351 no 3_656
H5 H8 2.7899 no 1_655
H5 H9 2.9671 no 1_655
H6 O3 3.4475 no 1_565
H6 C1 3.0741 no 1_565
H6 C2 2.7690 no 1_565
H6 C3 2.9042 no 1_565
H6 C4 3.5150 no 1_565
H6 C7 3.3249 no 1_565
H6 H1 3.1206 no 1_565
H6 H2 3.4049 no 3_656
H6 H8 2.9637 no 1_655
H6 H10B 3.2686 no 1_565
H6 H13A 3.4912 no 1_565
H7 O3 2.5635 no 1_465
H7 C2 3.4330 no 1_565
H7 C6 3.2534 no 1_565
H7 C7 2.9686 no 1_565
H7 C8 3.1974 no 1_565
H7 H2 3.5654 no 3_656
H7 H3 3.4989 no 1_565
H7 H4 2.6277 no 1_565
H7 H10B 3.2591 no 1_565
H8 F1 3.5552 no 3_656
H8 O1B 3.5543 no 1_455
H8 O3 3.2261 no 1_465
H8 C10 3.3051 no 1_455
H8 C11 3.3978 no 1_455
H8 C16B 3.3711 no 1_465
H8 C17B 2.9353 no 1_465
H8 C18B 3.1079 no 1_465
H8 H5 2.7899 no 1_455
H8 H6 2.9637 no 1_455
H8 H11B 3.0920 no 1_465
H8 H13A 2.9150 no 1_465
H8 H15A 3.4477 no 1_565
H8 H14B 3.4470 no 1_465
H9 S1 3.4727 no 1_455
H9 F1 3.2537 no 3_656
H9 O1A 2.8939 no 1_455
H9 O1B 2.5280 no 1_455
H9 O3 2.8130 no 1_455
H9 N1 3.2592 no 1_455
H9 C1 3.0949 no 1_455
H9 H5 2.9671 no 1_455
H9 H13B 3.3928 no 1_455
H9 H14A 3.1653 no 1_565
H9 H15A 3.5779 no 1_565
H9 H14B 2.9999 no 1_465
H9 H16B 3.5031 no 1_465
H10A O1A 2.5710 no 1_455
H10A H11A 3.3264 no 2_567
H10A H14A 2.8703 no 1_565
H11A O1A 3.1535 no 1_455
H11A C15A 3.1589 no 2_467
H11A C16A 3.1636 no 2_467
H11A C20A 3.1293 no 1_455
H11A H10A 3.3264 no 2_467
H11A H13A 2.5226 no 1_455
H11B S1 3.5305 no 1_545
H11B O1B 2.4499 no 1_545
H11B C21B 3.4716 no 2_457
H11B H8 3.0920 no 1_645
H11B H15B 2.6212 no 2_457
H11B H16B 3.0442 no 1_455
H12A S1 3.5246 no 1_545
H12A O2A 2.3940 no 1_545
H12A C10 3.5929 no 1_545
H12A C21A 3.3565 no 2_557
H12A H15A 3.0312 no 1_655
H12A H15A 3.4843 no 2_557
H12A H16A 2.5365 no 2_557
H12B O2B 3.2006 no 1_655
H12B O2B 3.5997 no 2_567
H12B C15B 3.2395 no 2_567
H12B C16B 3.1338 no 1_655
H12B C20B 3.2244 no 2_567
H12B H10B 2.5218 no 1_655
H12B H13B 3.3859 no 2_567
H10B C11 3.2632 no 1_545
H10B C12 3.2502 no 1_545
H10B C19B 3.1026 no 1_455
H10B H6 3.2686 no 1_545
H10B H7 3.2591 no 1_545
H10B H12B 2.5218 no 1_455
H10B H16B 3.2468 no 1_455
H13A C17A 3.1232 no 1_655
H13A H6 3.4912 no 1_545
H13A H8 2.9150 no 1_645
H13A H11A 2.5226 no 1_655
H13A H15A 3.2368 no 1_655
H13B O2B 2.5904 no 1_655
H13B H4 3.1613 no 1_655
H13B H9 3.3928 no 1_655
H13B H12B 3.3859 no 2_467
H13B H14B 2.8380 no 1_565
H14A S1 3.5818 no 1_545
H14A O1A 3.5239 no 1_445
H14A O2A 2.1396 no 1_545
H14A C9 3.5671 no 1_545
H14A C13 3.5318 no 1_545
H14A C14 3.1640 no 1_545
H14A H9 3.1653 no 1_545
H14A H10A 2.8703 no 1_545
H14A H15A 3.2841 no 2_557
H14A H16A 3.3668 no 2_557
H15A O1A 3.5862 no 1_445
H15A O2A 3.4180 no 2_467
H15A C21A 3.3308 no 2_457
H15A H8 3.4477 no 1_545
H15A H9 3.5779 no 1_545
H15A H12A 3.0312 no 1_455
H15A H12A 3.4843 no 2_457
H15A H13A 3.2368 no 1_455
H15A H14A 3.2841 no 2_457
H15A H16A 2.6278 no 2_457
H16A S1 3.3292 no 2_467
H16A O1A 3.1766 no 2_467
H16A O2A 3.3531 no 1_545
H16A O2A 2.7580 no 2_467
H16A C19A 3.2090 no 2_457
H16A C21A 3.3519 no 2_557
H16A H12A 2.5365 no 2_457
H16A H14A 3.3668 no 2_457
H16A H15A 2.6278 no 2_557
H16A H16A 3.2972 no 2_457
H16A H16A 3.2972 no 2_557
H14B S1 3.4968 no 1_545
H14B O1B 2.0916 no 1_545
H14B O2B 3.5462 no 1_645
H14B C13 3.5594 no 1_645
H14B C14 3.3117 no 1_645
H14B H8 3.4470 no 1_645
H14B H9 2.9999 no 1_645
H14B H13B 2.8380 no 1_545
H14B H15B 3.0826 no 2_457
H14B H16B 3.3692 no 2_457
H15B S1 3.3024 no 2_567
H15B O1B 3.5648 no 1_545
H15B O1B 2.9175 no 2_567
H15B O2B 2.9686 no 2_567
H15B C17B 3.2728 no 2_557
H15B C21B 3.5722 no 2_457
H15B C21B 3.5239 no 2_557
H15B H11B 2.6212 no 2_557
H15B H14B 3.0826 no 2_557
H15B H15B 3.3450 no 2_457
H15B H15B 3.3450 no 2_557
H15B H16B 2.9454 no 2_457
H16B O1B 3.5719 no 1_545
H16B O2B 3.3093 no 1_645
H16B C13 3.4424 no 1_645
H16B C14 3.3822 no 1_645
H16B C21B 3.5441 no 2_557
H16B H9 3.5031 no 1_645
H16B H11B 3.0442 no 1_655
H16B H10B 3.2468 no 1_655
H16B H14B 3.3692 no 2_557
H16B H15B 2.9454 no 2_557

loop_
_geom_torsion_atom_site_label_1
_geom_torsion_atom_site_label_2
_geom_torsion_atom_site_label_3
_geom_torsion_atom_site_label_4
_geom_torsion
_geom_torsion_publ_flag
O1A S1 N1 C1 26.57(15) no
O1A S1 N1 C8 -167.19(13) no
O1A S1 C15A C16A 143.80(19) no
O1A S1 C15A C20A -37.7(3) no
O1A S1 C15B C16B -176.0(3) no
O1A S1 C15B C20B 6.34(17) no
O1B S1 N1 C1 79.59(13) no
O1B S1 N1 C8 -114.16(12) no
O1B S1 C15A C16A 102.1(3) no
O1B S1 C15A C20A -79.4(4) no
O1B S1 C15B C16B -179.56(17) no
O1B S1 C15B C20B 2.8(3) no
O2A S1 N1 C1 161.34(12) no
O2A S1 N1 C8 -32.41(13) no
O2A S1 C15A C16A 9.3(3) no
O2A S1 C15A C20A -172.22(18) no
O2A S1 C15B C16B 87.9(3) no
O2A S1 C15B C20B -89.8(3) no
O2B S1 N1 C1 -151.15(13) no
O2B S1 N1 C8 15.09(14) no
O2B S1 C15A C16A 6.31(17) no
O2B S1 C15A C20A -175.2(3) no
O2B S1 C15B C16B 46.9(3) no
O2B S1 C15B C20B -130.7(2) no
N1 S1 C15A C16A -98.77(19) no
N1 S1 C15A C20A 79.75(19) no
C15A S1 N1 C1 -91.30(13) no
C15A S1 N1 C8 74.94(12) no
N1 S1 C15B C16B -70.16(19) no
N1 S1 C15B C20B 112.19(19) no
C15B S1 N1 C1 -30.31(14) no
C15B S1 N1 C8 135.94(12) no
C15A S1 C15B C16B 22.67(17) no
C15A S1 C15B C20B -155.0(3) no
C15B S1 C15A C16A 160.1(3) no
C15B S1 C15A C20A -21.42(17) no
S1 N1 C1 O3 -13.3(2) no
S1 N1 C1 C2 166.57(8) no
S1 N1 C8 C7 -166.78(8) no
S1 N1 C8 C9 73.15(12) no
C1 N1 C8 C7 0.91(13) no
C1 N1 C8 C9 -119.16(12) no
C8 N1 C1 O3 179.71(12) no
C8 N1 C1 C2 -0.46(14) no
O3 C1 C2 C3 2.1(3) no
O3 C1 C2 C7 179.57(13) no
N1 C1 C2 C3 -177.72(12) no
N1 C1 C2 C7 -0.26(14) no
C1 C2 C3 C4 177.09(12) no
C1 C2 C7 C6 -179.02(11) no
C1 C2 C7 C8 0.86(15) no
C3 C2 C7 C6 -1.4(2) no
C3 C2 C7 C8 178.47(12) no
C7 C2 C3 C4 -0.1(2) no
C2 C3 C4 F1 -177.59(12) no
C2 C3 C4 C5 1.4(3) no
F1 C4 C5 C6 177.79(11) no
C3 C4 C5 C6 -1.2(3) no
C4 C5 C6 C7 -0.4(2) no
C5 C6 C7 C2 1.6(2) no
C5 C6 C7 C8 -178.26(12) no
C2 C7 C8 N1 -1.05(14) no
C2 C7 C8 C9 119.48(12) no
C6 C7 C8 N1 178.82(13) no
C6 C7 C8 C9 -60.65(18) no
N1 C8 C9 C10 45.63(16) no
N1 C8 C9 C14 -136.66(12) no
C7 C8 C9 C10 -67.44(16) no
C7 C8 C9 C14 110.26(13) no
C8 C9 C10 C11 177.14(11) no
C8 C9 C14 C13 -176.80(11) no
C10 C9 C14 C13 0.9(2) no
C14 C9 C10 C11 -0.6(2) no
C9 C10 C11 C12 -0.3(3) no
C10 C11 C12 C13 0.7(3) no
C11 C12 C13 C14 -0.4(3) no
C12 C13 C14 C9 -0.4(3) no
S1 C15A C16A C17A 179.59(17) no
S1 C15A C20A C19A -179.2(3) no
C16A C15A C20A C19A -0.6(5) no
C20A C15A C16A C17A 1.1(5) no
S1 C15B C16B C17B -178.9(2) no
S1 C15B C20B C19B 177.44(17) no
C16B C15B C20B C19B -0.1(4) no
C20B C15B C16B C17B -1.2(5) no
C15A C16A C17A C18A -1.2(5) no
C15B C16B C17B C18B 0.8(5) no
C16A C17A C18A C19A 0.9(5) no
C16A C17A C18A C21A -178.8(3) no
C16B C17B C18B C19B 1.0(5) no
C16B C17B C18B C21B -178.7(3) no
C17A C18A C19A C20A -0.4(5) no
C21A C18A C19A C20A 179.2(3) no
C17B C18B C19B C20B -2.4(5) no
C21B C18B C19B C20B 177.3(4) no
C18A C19A C20A C15A 0.3(5) no
C18B C19B C20B C15B 1.9(5) no
